data_2219745
loop_
_publ_author_name
'Xian, Hui-Duo'
'Liu, Jian-Feng'
'Li, Hua-Qiong'
'Zhao, Guo-Liang'

_publ_section_title
;
 Bis{(<i>E</i>)-2-methoxy-6-[(4-methylphenyl)iminomethyl]phenolato}zinc(II)
;
_journal_coeditor_code AT2636
_journal_issue 11
_journal_name_full 'Acta Crystallographica Section E'
_journal_page_first m1422
_journal_paper_doi 10.1107/S1600536808033102
_journal_volume 64
_journal_year 2008
_chemical_formula_iupac '[Zn (C15 H14 N O2)2]'
_chemical_formula_moiety 'C30 H28 N2 O4 Zn'
_chemical_formula_sum 'C30 H28 N2 O4 Zn'
_chemical_formula_weight 545.93
_chemical_name_systematic
;
Bis{(<i>E</i>)-2-methoxy-6-[(4-methylphenyl)iminomethyl]phenolato}zinc(II)
;
_space_group_IT_number 15
_symmetry_cell_setting monoclinic
_symmetry_space_group_name_Hall '-C 2yc'
_symmetry_space_group_name_H-M 'C 1 2/c 1'
_atom_sites_solution_hydrogens geom
_atom_sites_solution_primary direct
_atom_sites_solution_secondary difmap
_audit_creation_method SHELXL-97
_cell_angle_alpha 90.00
_cell_angle_beta 107.5880(10)
_cell_angle_gamma 90.00
_cell_formula_units_Z 4
_cell_length_a 14.0698(4)
_cell_length_b 16.3828(5)
_cell_length_c 12.0532(3)
_cell_measurement_reflns_used 4200
_cell_measurement_temperature 296(2)
_cell_measurement_theta_max 27.48
_cell_measurement_theta_min 1.96
_cell_volume 2648.42(13)
_computing_cell_refinement 'SAINT (Bruker, 2004)'
_computing_data_collection 'SMART (Bruker, 2004)'
_computing_data_reduction 'SAINT (Bruker, 2004)'
_computing_molecular_graphics 'SHELXTL (Sheldrick, 2008)'
_computing_publication_material 'SHELXL97 (Sheldrick, 2008)'
_computing_structure_refinement 'SHELXL97 (Sheldrick, 2008)'
_computing_structure_solution 'SHELXS97 (Sheldrick, 2008)'
_diffrn_ambient_temperature 296(2)
_diffrn_measured_fraction_theta_full 0.995
_diffrn_measured_fraction_theta_max 0.995
_diffrn_measurement_device_type 'Bruker APEXII'
_diffrn_measurement_method \w
_diffrn_radiation_monochromator graphite
_diffrn_radiation_source 'fine-focus sealed tube'
_diffrn_radiation_type MoK\a
_diffrn_radiation_wavelength 0.71073
_diffrn_reflns_av_R_equivalents 0.0251
_diffrn_reflns_av_sigmaI/netI 0.0270
_diffrn_reflns_limit_h_max 18
_diffrn_reflns_limit_h_min -18
_diffrn_reflns_limit_k_max 21
_diffrn_reflns_limit_k_min -16
_diffrn_reflns_limit_l_max 15
_diffrn_reflns_limit_l_min -15
_diffrn_reflns_number 10967
_diffrn_reflns_theta_full 27.48
_diffrn_reflns_theta_max 27.48
_diffrn_reflns_theta_min 1.96
_diffrn_standards_decay_% 0
_diffrn_standards_interval_count 0
_diffrn_standards_number 0
_exptl_absorpt_coefficient_mu 0.965
_exptl_absorpt_correction_T_max 0.930
_exptl_absorpt_correction_T_min 0.914
_exptl_absorpt_correction_type multi-scan
_exptl_absorpt_process_details '(SADABS; Sheldrick, 1996)'
_exptl_crystal_colour orange
_exptl_crystal_density_diffrn 1.369
_exptl_crystal_density_method 'not measured'
_exptl_crystal_description prism
_exptl_crystal_F_000 1136
_exptl_crystal_size_max 0.519
_exptl_crystal_size_mid 0.078
_exptl_crystal_size_min 0.075
_refine_diff_density_max 0.352
_refine_diff_density_min -0.269
_refine_ls_extinction_method none
_refine_ls_goodness_of_fit_ref 1.031
_refine_ls_hydrogen_treatment constr
_refine_ls_matrix_type full
_refine_ls_number_parameters 168
_refine_ls_number_reflns 3013
_refine_ls_number_restraints 0
_refine_ls_restrained_S_all 1.031
_refine_ls_R_factor_all 0.0434
_refine_ls_R_factor_gt 0.0332
_refine_ls_shift/su_max 0.000
_refine_ls_shift/su_mean 0.000
_refine_ls_structure_factor_coef Fsqd
_refine_ls_weighting_details 'calc w=1/[\s^2^(Fo^2^)+(0.0548P)^2^+1.3911P] where P=(Fo^2^+2Fc^2^)/3'
_refine_ls_weighting_scheme calc
_refine_ls_wR_factor_gt 0.0907
_refine_ls_wR_factor_ref 0.0963
_reflns_number_gt 2523
_reflns_number_total 3013
_reflns_threshold_expression I>2\s(I)
_cod_data_source_file at2636.cif
_cod_data_source_block I
_cod_original_sg_symbol_H-M 'C 2/c'
_cod_database_code 2219745
_cod_database_fobs_code 2219745

loop_
_symmetry_equiv_pos_as_xyz
'x, y, z'
'-x, y, -z+1/2'
'x+1/2, y+1/2, z'
'-x+1/2, y+1/2, -z+1/2'
'-x, -y, -z'
'x, -y, z-1/2'
'-x+1/2, -y+1/2, -z'
'x+1/2, -y+1/2, z-1/2'

loop_
_atom_site_type_symbol
_atom_site_label
_atom_site_fract_x
_atom_site_fract_y
_atom_site_fract_z
_atom_site_U_iso_or_equiv
_atom_site_adp_type
_atom_site_calc_flag
_atom_site_refinement_flags
_atom_site_occupancy
Zn Zn1 0.0000 0.029267(18) 0.2500 0.03242(12) Uani d S 1
N N1 0.04480(11) 0.08214(9) 0.12438(13) 0.0314(3) Uani d . 1
O O1 0.26186(12) -0.13463(10) 0.42256(14) 0.0539(4) Uani d . 1
O O2 0.11926(10) -0.03384(8) 0.31639(12) 0.0386(3) Uani d . 1
C C1 -0.1868(3) 0.3361(2) -0.1614(3) 0.0881(10) Uani d . 1
H H1A -0.1785 0.3347 -0.2376 0.132 Uiso calc R 1
H H1B -0.1641 0.3876 -0.1253 0.132 Uiso calc R 1
H H1C -0.2561 0.3291 -0.1680 0.132 Uiso calc R 1
C C2 -0.12681(17) 0.26797(15) -0.0881(2) 0.0526(6) Uani d . 1
C C3 -0.07130(16) 0.21486(15) -0.13218(19) 0.0479(5) Uani d . 1
H H3A -0.0719 0.2207 -0.2091 0.058 Uiso calc R 1
C C4 -0.01499(15) 0.15341(13) -0.06598(17) 0.0393(5) Uani d . 1
H H4A 0.0220 0.1188 -0.0982 0.047 Uiso calc R 1
C C5 -0.01341(13) 0.14317(11) 0.04915(16) 0.0326(4) Uani d . 1
C C6 -0.07168(16) 0.19465(15) 0.09294(19) 0.0481(5) Uani d . 1
H H6A -0.0740 0.1874 0.1686 0.058 Uiso calc R 1
C C7 -0.12619(19) 0.25644(17) 0.0254(2) 0.0587(6) Uani d . 1
H H7A -0.1634 0.2912 0.0571 0.070 Uiso calc R 1
C C8 0.12692(13) 0.05742(13) 0.10587(17) 0.0344(4) Uani d . 1
H H8A 0.1411 0.0807 0.0423 0.041 Uiso calc R 1
C C9 0.19768(14) -0.00060(13) 0.17051(17) 0.0340(4) Uani d . 1
C C10 0.28175(17) -0.01304(15) 0.1298(2) 0.0492(6) Uani d . 1
H H10A 0.2847 0.0137 0.0629 0.059 Uiso calc R 1
C C11 0.35710(17) -0.06289(18) 0.1865(2) 0.0611(7) Uani d . 1
H H11A 0.4118 -0.0695 0.1593 0.073 Uiso calc R 1
C C12 0.35297(16) -0.10458(16) 0.2861(2) 0.0541(6) Uani d . 1
H H12A 0.4050 -0.1390 0.3248 0.065 Uiso calc R 1
C C13 0.27268(15) -0.09502(13) 0.32723(18) 0.0411(5) Uani d . 1
C C14 0.19242(13) -0.04184(11) 0.27139(17) 0.0321(4) Uani d . 1
C C15 0.3448(2) -0.1804(2) 0.4906(3) 0.0850(10) Uani d . 1
H H15A 0.3283 -0.2056 0.5543 0.128 Uiso calc R 1
H H15B 0.4009 -0.1448 0.5202 0.128 Uiso calc R 1
H H15C 0.3612 -0.2219 0.4431 0.128 Uiso calc R 1

loop_
_atom_site_aniso_label
_atom_site_aniso_U_11
_atom_site_aniso_U_22
_atom_site_aniso_U_33
_atom_site_aniso_U_12
_atom_site_aniso_U_13
_atom_site_aniso_U_23
Zn1 0.02977(17) 0.0356(2) 0.0350(2) 0.000 0.01448(13) 0.000
N1 0.0318(7) 0.0305(8) 0.0330(8) -0.0016(6) 0.0113(6) -0.0010(6)
O1 0.0533(9) 0.0591(10) 0.0499(10) 0.0229(8) 0.0166(8) 0.0156(8)
O2 0.0340(7) 0.0464(9) 0.0391(8) 0.0076(6) 0.0167(6) 0.0083(6)
C1 0.094(2) 0.087(2) 0.086(2) 0.0422(19) 0.0316(19) 0.0423(19)
C2 0.0495(12) 0.0524(14) 0.0538(14) 0.0119(11) 0.0124(11) 0.0160(11)
C3 0.0497(12) 0.0564(14) 0.0368(12) 0.0018(10) 0.0118(10) 0.0095(10)
C4 0.0425(10) 0.0401(12) 0.0357(11) 0.0003(9) 0.0123(9) -0.0037(9)
C5 0.0322(9) 0.0305(10) 0.0356(10) -0.0026(7) 0.0110(8) 0.0003(8)
C6 0.0486(12) 0.0614(15) 0.0368(12) 0.0157(11) 0.0166(10) 0.0043(10)
C7 0.0610(14) 0.0629(16) 0.0547(14) 0.0272(13) 0.0213(12) 0.0037(12)
C8 0.0344(9) 0.0373(10) 0.0344(10) -0.0048(8) 0.0148(8) 0.0001(8)
C9 0.0308(9) 0.0358(10) 0.0378(11) -0.0009(8) 0.0143(8) -0.0030(9)
C10 0.0444(12) 0.0583(15) 0.0539(14) 0.0054(10) 0.0283(11) 0.0048(11)
C11 0.0429(12) 0.0791(18) 0.0708(17) 0.0175(13) 0.0312(12) 0.0049(15)
C12 0.0404(11) 0.0606(15) 0.0620(15) 0.0184(11) 0.0167(11) 0.0040(12)
C13 0.0399(10) 0.0424(12) 0.0400(11) 0.0060(9) 0.0106(9) -0.0013(9)
C14 0.0291(9) 0.0324(10) 0.0349(10) -0.0012(7) 0.0096(8) -0.0057(8)
C15 0.078(2) 0.098(2) 0.077(2) 0.0455(18) 0.0210(16) 0.0416(19)

loop_
_atom_type_symbol
_atom_type_description
_atom_type_scat_dispersion_real
_atom_type_scat_dispersion_imag
_atom_type_scat_source
C C 0.0033 0.0016 'International Tables Vol C Tables 4.2.6.8 and 6.1.1.4'
H H 0.0000 0.0000 'International Tables Vol C Tables 4.2.6.8 and 6.1.1.4'
N N 0.0061 0.0033 'International Tables Vol C Tables 4.2.6.8 and 6.1.1.4'
O O 0.0106 0.0060 'International Tables Vol C Tables 4.2.6.8 and 6.1.1.4'
Zn Zn 0.2839 1.4301 'International Tables Vol C Tables 4.2.6.8 and 6.1.1.4'

loop_
_geom_angle_atom_site_label_1
_geom_angle_atom_site_label_2
_geom_angle_atom_site_label_3
_geom_angle_site_symmetry_1
_geom_angle_site_symmetry_3
_geom_angle
O2 Zn1 O2 2 . 115.11(9)
O2 Zn1 N1 2 . 110.57(6)
O2 Zn1 N1 . . 96.45(6)
O2 Zn1 N1 2 2 96.45(6)
O2 Zn1 N1 . 2 110.57(6)
N1 Zn1 N1 . 2 128.79(9)
C8 N1 C5 . . 118.39(15)
C8 N1 Zn1 . . 119.45(13)
C5 N1 Zn1 . . 122.05(11)
C13 O1 C15 . . 117.05(19)
C14 O2 Zn1 . . 125.29(12)
C2 C1 H1A . . 109.5
C2 C1 H1B . . 109.5
H1A C1 H1B . . 109.5
C2 C1 H1C . . 109.5
H1A C1 H1C . . 109.5
H1B C1 H1C . . 109.5
C3 C2 C7 . . 117.5(2)
C3 C2 C1 . . 121.5(2)
C7 C2 C1 . . 121.0(2)
C4 C3 C2 . . 122.1(2)
C4 C3 H3A . . 118.9
C2 C3 H3A . . 118.9
C3 C4 C5 . . 119.94(19)
C3 C4 H4A . . 120.0
C5 C4 H4A . . 120.0
C6 C5 C4 . . 118.24(19)
C6 C5 N1 . . 118.37(17)
C4 C5 N1 . . 123.39(17)
C7 C6 C5 . . 120.6(2)
C7 C6 H6A . . 119.7
C5 C6 H6A . . 119.7
C6 C7 C2 . . 121.5(2)
C6 C7 H7A . . 119.3
C2 C7 H7A . . 119.3
N1 C8 C9 . . 128.41(17)
N1 C8 H8A . . 115.8
C9 C8 H8A . . 115.8
C14 C9 C10 . . 119.53(19)
C14 C9 C8 . . 125.43(16)
C10 C9 C8 . . 114.97(18)
C11 C10 C9 . . 121.3(2)
C11 C10 H10A . . 119.4
C9 C10 H10A . . 119.4
C10 C11 C12 . . 120.0(2)
C10 C11 H11A . . 120.0
C12 C11 H11A . . 120.0
C13 C12 C11 . . 120.4(2)
C13 C12 H12A . . 119.8
C11 C12 H12A . . 119.8
O1 C13 C12 . . 124.2(2)
O1 C13 C14 . . 114.43(16)
C12 C13 C14 . . 121.4(2)
O2 C14 C9 . . 124.19(17)
O2 C14 C13 . . 118.47(17)
C9 C14 C13 . . 117.33(16)
O1 C15 H15A . . 109.5
O1 C15 H15B . . 109.5
H15A C15 H15B . . 109.5
O1 C15 H15C . . 109.5
H15A C15 H15C . . 109.5
H15B C15 H15C . . 109.5

loop_
_geom_bond_atom_site_label_1
_geom_bond_atom_site_label_2
_geom_bond_site_symmetry_2
_geom_bond_distance
Zn1 O2 2 1.9270(13)
Zn1 O2 . 1.9270(13)
Zn1 N1 . 2.0043(15)
Zn1 N1 2 2.0043(15)
N1 C8 . 1.306(2)
N1 C5 . 1.430(2)
O1 C13 . 1.368(2)
O1 C15 . 1.421(3)
O2 C14 . 1.307(2)
C1 C2 . 1.512(3)
C1 H1A . 0.9600
C1 H1B . 0.9600
C1 H1C . 0.9600
C2 C3 . 1.378(3)
C2 C7 . 1.379(3)
C3 C4 . 1.377(3)
C3 H3A . 0.9300
C4 C5 . 1.391(3)
C4 H4A . 0.9300
C5 C6 . 1.387(3)
C6 C7 . 1.378(3)
C6 H6A . 0.9300
C7 H7A . 0.9300
C8 C9 . 1.426(3)
C8 H8A . 0.9300
C9 C14 . 1.412(3)
C9 C10 . 1.426(2)
C10 C11 . 1.349(3)
C10 H10A . 0.9300
C11 C12 . 1.398(3)
C11 H11A . 0.9300
C12 C13 . 1.373(3)
C12 H12A . 0.9300
C13 C14 . 1.424(3)
C15 H15A . 0.9600
C15 H15B . 0.9600
C15 H15C . 0.9600

loop_
_geom_torsion_atom_site_label_1
_geom_torsion_atom_site_label_2
_geom_torsion_atom_site_label_3
_geom_torsion_atom_site_label_4
_geom_torsion_site_symmetry_1
_geom_torsion
O2 Zn1 N1 C8 2 -111.17(15)
O2 Zn1 N1 C8 . 8.73(15)
N1 Zn1 N1 C8 2 131.72(15)
O2 Zn1 N1 C5 2 65.06(15)
O2 Zn1 N1 C5 . -175.04(14)
N1 Zn1 N1 C5 2 -52.05(13)
O2 Zn1 O2 C14 2 107.71(16)
N1 Zn1 O2 C14 . -8.61(16)
N1 Zn1 O2 C14 2 -144.32(15)
C7 C2 C3 C4 . -1.5(4)
C1 C2 C3 C4 . 178.9(2)
C2 C3 C4 C5 . 0.4(3)
C3 C4 C5 C6 . 1.7(3)
C3 C4 C5 N1 . -178.54(18)
C8 N1 C5 C6 . -151.95(19)
Zn1 N1 C5 C6 . 31.8(2)
C8 N1 C5 C4 . 28.3(3)
Zn1 N1 C5 C4 . -147.93(15)
C4 C5 C6 C7 . -2.8(3)
N1 C5 C6 C7 . 177.5(2)
C5 C6 C7 C2 . 1.7(4)
C3 C2 C7 C6 . 0.5(4)
C1 C2 C7 C6 . -179.9(3)
C5 N1 C8 C9 . 178.22(19)
Zn1 N1 C8 C9 . -5.4(3)
N1 C8 C9 C14 . -1.6(3)
N1 C8 C9 C10 . -178.4(2)
C14 C9 C10 C11 . -0.7(4)
C8 C9 C10 C11 . 176.4(2)
C9 C10 C11 C12 . 1.0(4)
C10 C11 C12 C13 . -0.2(4)
C15 O1 C13 C12 . 8.0(4)
C15 O1 C13 C14 . -172.3(2)
C11 C12 C13 O1 . 178.7(2)
C11 C12 C13 C14 . -1.0(4)
Zn1 O2 C14 C9 . 4.4(3)
Zn1 O2 C14 C13 . -175.95(14)
C10 C9 C14 O2 . 179.16(19)
C8 C9 C14 O2 . 2.4(3)
C10 C9 C14 C13 . -0.5(3)
C8 C9 C14 C13 . -177.21(19)
O1 C13 C14 O2 . 1.9(3)
C12 C13 C14 O2 . -178.3(2)
O1 C13 C14 C9 . -178.41(18)
C12 C13 C14 C9 . 1.3(3)
